data_7036258
loop_
_publ_author_name
'Fecker, Ann Christin'
'Freytag, Matthias'
'Jones, Peter G.'
'Zhao, Ning'
'Zi, Guofu'
'Walter, Marc D.'

_publ_section_title
;
 Preparation of enantiomerically pure open calcocene and strontocene
 complexes and their application in ring opening polymerizations of
 rac-lactide.
;
_journal_issue 37
_journal_name_full 'Dalton transactions (Cambridge, England : 2003)'
_journal_page_first 16325
_journal_page_last 16331
_journal_paper_doi 10.1039/c5dt02851e
_journal_volume 44
_journal_year 2015
_chemical_absolute_configuration ad
_chemical_formula_sum 'C30 H46 Ca O'
_chemical_formula_weight 462.75
_chemical_name_systematic
; 
 ? 
;
_space_group_IT_number 19
_symmetry_cell_setting orthorhombic
_symmetry_space_group_name_Hall 'P 2ac 2ab'
_symmetry_space_group_name_H-M 'P 21 21 21'
_atom_sites_solution_hydrogens geom
_atom_sites_solution_primary direct
_atom_sites_solution_secondary difmap
_audit_creation_method SHELXL-97
_audit_update_record
;
2015-07-25 deposited with the CCDC.
2015-08-18 downloaded from the CCDC.
;
_cell_angle_alpha 90.00
_cell_angle_beta 90.00
_cell_angle_gamma 90.00
_cell_formula_units_Z 4
_cell_length_a 13.5295(3)
_cell_length_b 13.7062(3)
_cell_length_c 15.0026(3)
_cell_measurement_reflns_used 25599
_cell_measurement_temperature 100(2)
_cell_measurement_theta_max 29.2964
_cell_measurement_theta_min 2.5084
_cell_volume 2782.05(10)
_computing_cell_refinement
; 
CrysAlisPro, Oxford Diffraction Ltd., 
Version 1.171.35.21 (release 20-01-2012 CrysAlis171 .NET) 
(compiled Jan 23 2012,18:06:46) 
;
_computing_data_collection
; 
CrysAlisPro, Oxford Diffraction Ltd., 
Version 1.171.35.21 (release 20-01-2012 CrysAlis171 .NET) 
(compiled Jan 23 2012,18:06:46) 
;
_computing_data_reduction
; 
CrysAlisPro, Oxford Diffraction Ltd., 
Version 1.171.35.21 (release 20-01-2012 CrysAlis171 .NET) 
(compiled Jan 23 2012,18:06:46) 
;
_computing_molecular_graphics 'Bruker XP'
_computing_publication_material SHELXL-97
_computing_structure_refinement 'SHELXL-97 (Sheldrick, 1997)'
_computing_structure_solution 'SHELXS-97 (Sheldrick, 1990)'
_diffrn_ambient_temperature 100(2)
_diffrn_detector_area_resol_mean 16.1419
_diffrn_measured_fraction_theta_full 0.999
_diffrn_measured_fraction_theta_max 0.999
_diffrn_measurement_device_type 'Oxford Diffraction Xcalibur, Eos'
_diffrn_measurement_method '\w scans'
_diffrn_radiation_monochromator graphite
_diffrn_radiation_source 'Enhance (Mo) X-ray Source'
_diffrn_radiation_type 'Mo K\a'
_diffrn_radiation_wavelength 0.71073
_diffrn_reflns_av_R_equivalents 0.0554
_diffrn_reflns_av_sigmaI/netI 0.0195
_diffrn_reflns_limit_h_max 16
_diffrn_reflns_limit_h_min -16
_diffrn_reflns_limit_k_max 17
_diffrn_reflns_limit_k_min -17
_diffrn_reflns_limit_l_max 18
_diffrn_reflns_limit_l_min -18
_diffrn_reflns_number 119013
_diffrn_reflns_theta_full 26.36
_diffrn_reflns_theta_max 26.36
_diffrn_reflns_theta_min 2.51
_exptl_absorpt_coefficient_mu 0.244
_exptl_absorpt_correction_T_max 1.00000
_exptl_absorpt_correction_T_min 0.94287
_exptl_absorpt_correction_type multi-scan
_exptl_absorpt_process_details
; 
CrysAlisPro, Oxford Diffraction Ltd., 
Version 1.171.35.21 (release 20-01-2012 CrysAlis171 .NET) 
(compiled Jan 23 2012,18:06:46) 
;
_exptl_crystal_colour 'pale yellow'
_exptl_crystal_density_diffrn 1.105
_exptl_crystal_density_method 'not measured'
_exptl_crystal_description prism
_exptl_crystal_F_000 1016
_exptl_crystal_size_max 0.35
_exptl_crystal_size_mid 0.35
_exptl_crystal_size_min 0.25
_refine_diff_density_max 0.287
_refine_diff_density_min -0.151
_refine_diff_density_rms 0.038
_refine_ls_abs_structure_details 'Flack H D (1983), Acta Cryst. A39, 876-881'
_refine_ls_abs_structure_Flack 0.01(3)
_refine_ls_extinction_method none
_refine_ls_goodness_of_fit_ref 1.050
_refine_ls_hydrogen_treatment mixed
_refine_ls_matrix_type full
_refine_ls_number_parameters 327
_refine_ls_number_reflns 5682
_refine_ls_number_restraints 0
_refine_ls_restrained_S_all 1.050
_refine_ls_R_factor_all 0.0371
_refine_ls_R_factor_gt 0.0336
_refine_ls_shift/su_max 0.001
_refine_ls_shift/su_mean 0.000
_refine_ls_structure_factor_coef Fsqd
_refine_ls_weighting_details 'calc w=1/[\s^2^(Fo^2^)+(0.0410P)^2^+0.8560P] where P=(Fo^2^+2Fc^2^)/3'
_refine_ls_weighting_scheme calc
_refine_ls_wR_factor_gt 0.0811
_refine_ls_wR_factor_ref 0.0831
_reflns_number_gt 5345
_reflns_number_total 5682
_reflns_threshold_expression >2sigma(I)
_cod_data_source_file c5dt02851e1.cif
_cod_data_source_block ann09
_cod_depositor_comments 'Adding full bibliography for 7036258--7036259.cif.'
_cod_original_cell_volume 2782.07(10)
_cod_database_code 7036258

loop_
_symmetry_equiv_pos_as_xyz
'x, y, z'
'-x+1/2, -y, z+1/2'
'-x, y+1/2, -z+1/2'
'x+1/2, -y+1/2, -z'

loop_
_atom_site_label
_atom_site_type_symbol
_atom_site_fract_x
_atom_site_fract_y
_atom_site_fract_z
_atom_site_U_iso_or_equiv
_atom_site_adp_type
_atom_site_occupancy
_atom_site_symmetry_multiplicity
_atom_site_calc_flag
_atom_site_refinement_flags
Ca Ca 0.65720(2) 0.37755(3) 0.45306(2) 0.02355(9) Uani 1 1 d .
O O 0.63262(10) 0.30160(10) 0.59098(9) 0.0347(3) Uani 1 1 d .
C1 C 0.47433(15) 0.35935(17) 0.37833(17) 0.0412(5) Uani 1 1 d .
H1A H 0.4524(16) 0.3032(17) 0.3544(16) 0.038(6) Uiso 1 1 d .
H1B H 0.4502(18) 0.3735(18) 0.4388(17) 0.051(7) Uiso 1 1 d .
C2 C 0.52365(15) 0.42586(16) 0.32781(13) 0.0375(5) Uani 1 1 d .
C3 C 0.56880(14) 0.51468(15) 0.35646(12) 0.0295(4) Uani 1 1 d .
H3 H 0.5999(14) 0.5525(15) 0.3133(13) 0.023(5) Uiso 1 1 d .
C4 C 0.56994(12) 0.55785(12) 0.44330(11) 0.0230(3) Uani 1 1 d .
C5 C 0.53285(14) 0.52245(13) 0.52201(11) 0.0243(4) Uani 1 1 d .
H5 H 0.4915(14) 0.4706(14) 0.5243(12) 0.021(5) Uiso 1 1 d .
C6 C 0.54077(14) 0.58299(13) 0.60654(11) 0.0282(4) Uani 1 1 d .
H6A H 0.5743 0.5443 0.6533 0.034 Uiso 1 1 calc R
H6B H 0.4736 0.5993 0.6281 0.034 Uiso 1 1 calc R
C7 C 0.59824(14) 0.67655(14) 0.59015(12) 0.0282(4) Uani 1 1 d .
H7 H 0.6088 0.7191 0.6435 0.034 Uiso 1 1 calc R
C8 C 0.69207(14) 0.65073(14) 0.53629(13) 0.0329(4) Uani 1 1 d .
H8A H 0.7196 0.5854 0.5495 0.040 Uiso 1 1 calc R
H8B H 0.7440 0.7016 0.5376 0.040 Uiso 1 1 calc R
C9 C 0.62446(12) 0.65429(13) 0.45271(13) 0.0273(4) Uani 1 1 d .
H9 H 0.6562 0.6795 0.3971 0.033 Uiso 1 1 calc R
C10 C 0.55855(14) 0.72937(13) 0.50457(12) 0.0276(4) Uani 1 1 d .
C11 C 0.44789(14) 0.73094(14) 0.48806(13) 0.0315(4) Uani 1 1 d .
H11A H 0.4158 0.7721 0.5329 0.047 Uiso 1 1 calc R
H11B H 0.4217 0.6644 0.4921 0.047 Uiso 1 1 calc R
H11C H 0.4347 0.7573 0.4285 0.047 Uiso 1 1 calc R
C12 C 0.59810(18) 0.83342(15) 0.49587(16) 0.0445(5) Uani 1 1 d .
H12A H 0.5815 0.8592 0.4368 0.067 Uiso 1 1 calc R
H12B H 0.6701 0.8331 0.5033 0.067 Uiso 1 1 calc R
H12C H 0.5681 0.8747 0.5419 0.067 Uiso 1 1 calc R
C13 C 0.54020(19) 0.4023(2) 0.22914(14) 0.0559(7) Uani 1 1 d .
H13A H 0.5264 0.3331 0.2185 0.084 Uiso 1 1 calc R
H13B H 0.6089 0.4165 0.2132 0.084 Uiso 1 1 calc R
H13C H 0.4958 0.4423 0.1926 0.084 Uiso 1 1 calc R
C14 C 0.85240(15) 0.41088(16) 0.48120(13) 0.0339(4) Uani 1 1 d .
H14A H 0.8861(16) 0.4606(16) 0.5143(14) 0.034(6) Uiso 1 1 d .
H14B H 0.8552(16) 0.3478(16) 0.5117(13) 0.032(5) Uiso 1 1 d .
C15 C 0.83602(13) 0.41881(13) 0.39105(13) 0.0299(4) Uani 1 1 d .
C16 C 0.79431(13) 0.34851(13) 0.33245(12) 0.0249(4) Uani 1 1 d .
H16 H 0.7826(14) 0.3727(15) 0.2709(14) 0.028(5) Uiso 1 1 d .
C17 C 0.76402(12) 0.24986(13) 0.35048(12) 0.0238(4) Uani 1 1 d .
C18 C 0.76891(14) 0.19747(14) 0.42817(13) 0.0292(4) Uani 1 1 d .
H18 H 0.8104(16) 0.2184(15) 0.4818(15) 0.036(6) Uiso 1 1 d .
C19 C 0.73484(15) 0.09266(14) 0.43076(13) 0.0345(4) Uani 1 1 d .
H19A H 0.6849 0.0846 0.4784 0.041 Uiso 1 1 calc R
H19B H 0.7916 0.0498 0.4447 0.041 Uiso 1 1 calc R
C20 C 0.69024(14) 0.06278(13) 0.34173(14) 0.0318(4) Uani 1 1 d .
H20 H 0.6628 -0.0049 0.3393 0.038 Uiso 1 1 calc R
C21 C 0.61867(13) 0.14435(13) 0.31161(14) 0.0304(4) Uani 1 1 d .
H21A H 0.5861 0.1796 0.3612 0.037 Uiso 1 1 calc R
H21B H 0.5703 0.1238 0.2658 0.037 Uiso 1 1 calc R
C22 C 0.71203(12) 0.19639(12) 0.27354(12) 0.0240(4) Uani 1 1 d .
H22 H 0.7021 0.2349 0.2176 0.029 Uiso 1 1 calc R
C23 C 0.75758(13) 0.09207(12) 0.26181(13) 0.0264(4) Uani 1 1 d .
C24 C 0.86880(13) 0.07998(14) 0.27113(13) 0.0309(4) Uani 1 1 d .
H24A H 0.8851 0.0104 0.2740 0.046 Uiso 1 1 calc R
H24B H 0.8911 0.1122 0.3258 0.046 Uiso 1 1 calc R
H24C H 0.9018 0.1095 0.2196 0.046 Uiso 1 1 calc R
C25 C 0.72379(15) 0.04434(14) 0.17456(14) 0.0347(4) Uani 1 1 d .
H25A H 0.7622 0.0709 0.1248 0.052 Uiso 1 1 calc R
H25B H 0.6535 0.0579 0.1650 0.052 Uiso 1 1 calc R
H25C H 0.7340 -0.0263 0.1781 0.052 Uiso 1 1 calc R
C26 C 0.85658(15) 0.51779(14) 0.34917(14) 0.0372(5) Uani 1 1 d .
H26A H 0.8446 0.5693 0.3932 0.056 Uiso 1 1 calc R
H26B H 0.8128 0.5273 0.2978 0.056 Uiso 1 1 calc R
H26C H 0.9256 0.5206 0.3295 0.056 Uiso 1 1 calc R
C27 C 0.54807(15) 0.23561(16) 0.59727(14) 0.0392(5) Uani 1 1 d .
H27A H 0.5423 0.1955 0.5426 0.047 Uiso 1 1 calc R
H27B H 0.4861 0.2729 0.6054 0.047 Uiso 1 1 calc R
C28 C 0.56782(17) 0.17234(18) 0.67669(15) 0.0469(5) Uani 1 1 d .
H28A H 0.5977 0.1095 0.6585 0.056 Uiso 1 1 calc R
H28B H 0.5061 0.1591 0.7099 0.056 Uiso 1 1 calc R
C29 C 0.6392(2) 0.23125(19) 0.73267(15) 0.0504(6) Uani 1 1 d .
H29A H 0.6040 0.2793 0.7703 0.060 Uiso 1 1 calc R
H29B H 0.6802 0.1886 0.7710 0.060 Uiso 1 1 calc R
C30 C 0.70058(18) 0.2809(2) 0.66222(15) 0.0491(6) Uani 1 1 d .
H30A H 0.7300 0.3418 0.6856 0.059 Uiso 1 1 calc R
H30B H 0.7543 0.2375 0.6414 0.059 Uiso 1 1 calc R

loop_
_atom_site_aniso_label
_atom_site_aniso_U_11
_atom_site_aniso_U_22
_atom_site_aniso_U_33
_atom_site_aniso_U_23
_atom_site_aniso_U_13
_atom_site_aniso_U_12
Ca 0.01930(15) 0.02907(16) 0.02230(16) -0.00099(14) -0.00005(13) 0.00292(14)
O 0.0341(7) 0.0392(7) 0.0307(7) 0.0081(6) 0.0030(6) -0.0009(6)
C1 0.0295(10) 0.0398(12) 0.0544(14) -0.0192(11) -0.0130(10) 0.0055(9)
C2 0.0315(10) 0.0497(12) 0.0312(10) -0.0164(9) -0.0139(8) 0.0227(9)
C3 0.0298(10) 0.0389(10) 0.0197(9) -0.0007(8) 0.0003(7) 0.0104(8)
C4 0.0196(8) 0.0275(8) 0.0217(8) 0.0004(7) -0.0002(7) 0.0070(6)
C5 0.0257(9) 0.0242(8) 0.0229(9) -0.0008(7) 0.0032(7) 0.0016(7)
C6 0.0361(10) 0.0317(9) 0.0169(8) 0.0029(7) 0.0033(7) 0.0062(8)
C7 0.0329(10) 0.0299(9) 0.0217(9) -0.0030(7) -0.0070(7) 0.0029(7)
C8 0.0257(8) 0.0368(10) 0.0363(10) 0.0016(8) -0.0061(8) -0.0017(7)
C9 0.0259(8) 0.0343(9) 0.0216(8) 0.0045(8) 0.0028(7) -0.0013(7)
C10 0.0316(10) 0.0278(9) 0.0234(9) 0.0020(7) -0.0037(7) -0.0003(7)
C11 0.0331(10) 0.0313(9) 0.0301(9) -0.0019(8) -0.0056(8) 0.0095(8)
C12 0.0535(14) 0.0327(11) 0.0472(13) 0.0055(10) -0.0093(10) -0.0058(9)
C13 0.0623(15) 0.0708(17) 0.0345(11) -0.0245(11) -0.0230(11) 0.0362(13)
C14 0.0245(9) 0.0389(10) 0.0382(10) -0.0114(9) -0.0036(8) -0.0047(8)
C15 0.0189(8) 0.0322(9) 0.0386(10) -0.0090(8) 0.0075(8) -0.0011(7)
C16 0.0240(8) 0.0266(9) 0.0240(9) -0.0016(7) 0.0020(7) 0.0008(7)
C17 0.0197(8) 0.0252(9) 0.0265(9) -0.0031(7) 0.0047(7) 0.0023(7)
C18 0.0281(9) 0.0326(10) 0.0268(10) 0.0017(8) 0.0004(7) 0.0029(8)
C19 0.0323(10) 0.0344(10) 0.0367(11) 0.0087(8) 0.0039(8) 0.0031(8)
C20 0.0303(9) 0.0229(9) 0.0423(11) 0.0041(8) 0.0024(8) -0.0034(7)
C21 0.0227(8) 0.0278(10) 0.0408(10) -0.0013(8) 0.0004(8) -0.0018(7)
C22 0.0230(9) 0.0205(8) 0.0284(9) -0.0002(7) 0.0007(7) 0.0007(7)
C23 0.0268(9) 0.0191(8) 0.0334(10) -0.0021(7) -0.0021(7) 0.0008(7)
C24 0.0278(9) 0.0274(9) 0.0376(10) -0.0044(8) 0.0008(7) 0.0038(7)
C25 0.0348(10) 0.0270(9) 0.0422(11) -0.0094(8) -0.0023(9) -0.0003(8)
C26 0.0344(11) 0.0333(10) 0.0440(11) -0.0118(9) 0.0069(9) -0.0076(8)
C27 0.0275(10) 0.0486(12) 0.0415(12) 0.0070(10) 0.0062(9) 0.0010(9)
C28 0.0419(12) 0.0526(13) 0.0463(13) 0.0158(11) 0.0005(10) -0.0049(10)
C29 0.0633(16) 0.0575(14) 0.0304(10) 0.0068(10) 0.0013(10) -0.0091(12)
C30 0.0478(13) 0.0639(15) 0.0356(12) 0.0101(11) -0.0083(10) -0.0165(12)

loop_
_atom_type_symbol
_atom_type_description
_atom_type_scat_dispersion_real
_atom_type_scat_dispersion_imag
_atom_type_scat_source
C C 0.0033 0.0016 'International Tables Vol C Tables 4.2.6.8 and 6.1.1.4'
H H 0.0000 0.0000 'International Tables Vol C Tables 4.2.6.8 and 6.1.1.4'
Ca Ca 0.2262 0.3064 'International Tables Vol C Tables 4.2.6.8 and 6.1.1.4'
O O 0.0106 0.0060 'International Tables Vol C Tables 4.2.6.8 and 6.1.1.4'

loop_
_geom_angle_atom_site_label_1
_geom_angle_atom_site_label_2
_geom_angle_atom_site_label_3
_geom_angle
O Ca C16 130.04(5)
O Ca C15 122.31(6)
C16 Ca C15 31.25(5)
O Ca C3 137.12(5)
C16 Ca C3 92.83(6)
C15 Ca C3 93.92(6)
O Ca C2 129.19(6)
C16 Ca C2 91.75(6)
C15 Ca C2 108.37(7)
C3 Ca C2 30.97(6)
O Ca C14 94.34(6)
C16 Ca C14 56.24(6)
C15 Ca C14 29.66(6)
C3 Ca C14 113.82(7)
C2 Ca C14 136.15(7)
O Ca C1 101.18(7)
C16 Ca C1 110.14(7)
C15 Ca C1 134.63(7)
C3 Ca C1 55.41(7)
C2 Ca C1 29.08(7)
C14 Ca C1 164.20(7)
O Ca C17 106.69(5)
C16 Ca C17 31.01(5)
C15 Ca C17 57.23(5)
C3 Ca C17 112.49(5)
C2 Ca C17 96.84(6)
C14 Ca C17 71.45(6)
C1 Ca C17 100.90(6)
O Ca C4 112.76(5)
C16 Ca C4 113.86(5)
C15 Ca C4 100.47(5)
C3 Ca C4 30.68(5)
C2 Ca C4 56.75(5)
C14 Ca C4 105.99(6)
C1 Ca C4 70.73(6)
C17 Ca C4 140.53(5)
O Ca C5 84.46(5)
C16 Ca C5 141.96(6)
C15 Ca C5 121.74(6)
C3 Ca C5 55.22(5)
C2 Ca C5 71.33(5)
C14 Ca C5 114.06(6)
C1 Ca C5 70.84(6)
C17 Ca C5 167.52(5)
C4 Ca C5 28.63(5)
O Ca C18 79.07(5)
C16 Ca C18 54.33(5)
C15 Ca C18 70.31(5)
C3 Ca C18 139.59(6)
C2 Ca C18 117.83(6)
C14 Ca C18 70.01(6)
C1 Ca C18 109.87(6)
C17 Ca C18 27.80(5)
C4 Ca C18 168.02(5)
C5 Ca C18 163.35(5)
C30 O C27 109.29(15)
C30 O Ca 130.85(12)
C27 O Ca 116.33(11)
C2 C1 Ca 73.91(11)
C1 C2 C3 127.83(19)
C1 C2 C13 118.0(2)
C3 C2 C13 114.1(2)
C1 C2 Ca 77.01(12)
C3 C2 Ca 73.28(10)
C13 C2 Ca 121.68(13)
C2 C3 C4 129.13(19)
C2 C3 Ca 75.75(11)
C4 C3 Ca 77.94(10)
C5 C4 C3 129.32(17)
C5 C4 C9 113.89(16)
C3 C4 C9 116.70(16)
C5 C4 Ca 78.04(10)
C3 C4 Ca 71.38(10)
C9 C4 Ca 124.73(10)
C4 C5 C6 119.98(16)
C4 C5 Ca 73.33(10)
C6 C5 Ca 130.79(12)
C5 C6 C7 111.22(14)
C6 C7 C8 108.15(15)
C6 C7 C10 110.28(14)
C8 C7 C10 87.65(14)
C7 C8 C9 86.05(13)
C4 C9 C8 109.48(14)
C4 C9 C10 109.92(14)
C8 C9 C10 87.42(13)
C11 C10 C12 108.55(17)
C11 C10 C9 119.29(15)
C12 C10 C9 111.76(16)
C11 C10 C7 118.55(16)
C12 C10 C7 112.37(16)
C9 C10 C7 84.75(13)
C15 C14 Ca 72.74(11)
C14 C15 C16 128.24(18)
C14 C15 C26 116.58(17)
C16 C15 C26 114.96(17)
C14 C15 Ca 77.59(12)
C16 C15 Ca 73.15(10)
C26 C15 Ca 120.12(12)
C15 C16 C17 129.36(17)
C15 C16 Ca 75.59(10)
C17 C16 Ca 79.13(10)
C18 C17 C16 129.68(17)
C18 C17 C22 114.25(16)
C16 C17 C22 115.92(15)
C18 C17 Ca 83.26(11)
C16 C17 Ca 69.87(9)
C22 C17 Ca 118.97(10)
C17 C18 C19 120.39(18)
C17 C18 Ca 68.94(10)
C19 C18 Ca 130.06(12)
C18 C19 C20 110.78(16)
C19 C20 C21 108.07(16)
C19 C20 C23 111.97(15)
C21 C20 C23 87.42(14)
C20 C21 C22 86.02(13)
C17 C22 C21 108.29(15)
C17 C22 C23 109.84(14)
C21 C22 C23 86.69(13)
C24 C23 C25 109.10(16)
C24 C23 C20 118.67(16)
C25 C23 C20 111.88(15)
C24 C23 C22 118.57(14)
C25 C23 C22 111.59(15)
C20 C23 C22 85.34(13)
O C27 C28 105.67(17)
C27 C28 C29 104.27(19)
C30 C29 C28 101.74(18)
O C30 C29 104.94(18)

loop_
_geom_bond_atom_site_label_1
_geom_bond_atom_site_label_2
_geom_bond_distance
Ca O 2.3400(13)
Ca C16 2.6217(18)
Ca C15 2.6531(18)
Ca C3 2.6577(19)
Ca C2 2.6896(18)
Ca C14 2.713(2)
Ca C1 2.728(2)
Ca C17 2.7422(17)
Ca C4 2.7426(16)
Ca C5 2.8009(18)
Ca C18 2.9181(19)
O C30 1.438(3)
O C27 1.461(2)
C1 C2 1.360(3)
C2 C3 1.428(3)
C2 C13 1.531(3)
C3 C4 1.431(2)
C4 C5 1.372(2)
C4 C9 1.520(2)
C5 C6 1.519(2)
C6 C7 1.520(3)
C7 C8 1.546(3)
C7 C10 1.569(2)
C8 C9 1.553(3)
C9 C10 1.568(3)
C10 C11 1.518(3)
C10 C12 1.529(3)
C14 C15 1.375(3)
C15 C16 1.421(3)
C15 C26 1.521(3)
C16 C17 1.439(2)
C17 C18 1.371(3)
C17 C22 1.538(2)
C18 C19 1.509(3)
C19 C20 1.522(3)
C20 C21 1.547(3)
C20 C23 1.558(3)
C21 C22 1.559(2)
C22 C23 1.567(2)
C23 C24 1.520(2)
C23 C25 1.533(3)
C27 C28 1.498(3)
C28 C29 1.513(3)
C29 C30 1.507(3)

loop_
_geom_torsion_atom_site_label_1
_geom_torsion_atom_site_label_2
_geom_torsion_atom_site_label_3
_geom_torsion_atom_site_label_4
_geom_torsion
C16 Ca O C30 47.6(2)
C15 Ca O C30 9.8(2)
C3 Ca O C30 -133.33(19)
C2 Ca O C30 -174.93(18)
C14 Ca O C30 -0.74(19)
C1 Ca O C30 176.28(19)
C17 Ca O C30 71.18(19)
C4 Ca O C30 -110.09(19)
C5 Ca O C30 -114.53(19)
C18 Ca O C30 67.93(19)
C16 Ca O C27 -108.62(13)
C15 Ca O C27 -146.46(12)
C3 Ca O C27 70.41(15)
C2 Ca O C27 28.81(15)
C14 Ca O C27 -157.00(13)
C1 Ca O C27 20.02(14)
C17 Ca O C27 -85.08(13)
C4 Ca O C27 93.65(13)
C5 Ca O C27 89.21(13)
C18 Ca O C27 -88.33(13)
O Ca C1 C2 165.90(12)
C16 Ca C1 C2 -53.67(13)
C15 Ca C1 C2 -30.23(16)
C3 Ca C1 C2 25.44(11)
C14 Ca C1 C2 -25.1(3)
C17 Ca C1 C2 -84.46(12)
C4 Ca C1 C2 55.49(12)
C5 Ca C1 C2 85.85(12)
C18 Ca C1 C2 -111.81(12)
Ca C1 C2 C3 -56.44(18)
Ca C1 C2 C13 119.20(16)
O Ca C2 C1 -17.96(15)
C16 Ca C2 C1 130.82(13)
C15 Ca C2 C1 157.82(12)
C3 Ca C2 C1 -136.59(18)
C14 Ca C2 C1 170.40(12)
C17 Ca C2 C1 100.14(12)
C4 Ca C2 C1 -111.54(13)
C5 Ca C2 C1 -83.96(13)
C18 Ca C2 C1 80.88(13)
O Ca C2 C3 118.62(12)
C16 Ca C2 C3 -92.59(11)
C15 Ca C2 C3 -65.59(12)
C14 Ca C2 C3 -53.01(14)
C1 Ca C2 C3 136.59(18)
C17 Ca C2 C3 -123.27(11)
C4 Ca C2 C3 25.05(10)
C5 Ca C2 C3 52.63(11)
C18 Ca C2 C3 -142.53(11)
O Ca C2 C13 -133.02(18)
C16 Ca C2 C13 15.8(2)
C15 Ca C2 C13 42.8(2)
C3 Ca C2 C13 108.4(2)
C14 Ca C2 C13 55.3(2)
C1 Ca C2 C13 -115.1(2)
C17 Ca C2 C13 -14.9(2)
C4 Ca C2 C13 133.4(2)
C5 Ca C2 C13 161.0(2)
C18 Ca C2 C13 -34.2(2)
C1 C2 C3 C4 -3.0(3)
C13 C2 C3 C4 -178.82(18)
Ca C2 C3 C4 -61.02(17)
C1 C2 C3 Ca 57.97(19)
C13 C2 C3 Ca -117.80(15)
O Ca C3 C2 -90.57(13)
C16 Ca C3 C2 88.68(12)
C15 Ca C3 C2 119.97(12)
C14 Ca C3 C2 142.78(11)
C1 Ca C3 C2 -23.93(11)
C17 Ca C3 C2 63.95(12)
C4 Ca C3 C2 -136.06(17)
C5 Ca C3 C2 -113.56(13)
C18 Ca C3 C2 56.10(15)
O Ca C3 C4 45.48(14)
C16 Ca C3 C4 -135.26(11)
C15 Ca C3 C4 -103.97(11)
C2 Ca C3 C4 136.06(17)
C14 Ca C3 C4 -81.16(11)
C1 Ca C3 C4 112.13(13)
C17 Ca C3 C4 -159.99(10)
C5 Ca C3 C4 22.50(10)
C18 Ca C3 C4 -167.84(10)
C2 C3 C4 C5 4.1(3)
Ca C3 C4 C5 -56.05(18)
C2 C3 C4 C9 -179.67(17)
Ca C3 C4 C9 120.23(13)
C2 C3 C4 Ca 60.11(18)
O Ca C4 C5 -9.25(12)
C16 Ca C4 C5 -170.75(10)
C15 Ca C4 C5 -141.08(11)
C3 Ca C4 C5 139.01(17)
C2 Ca C4 C5 113.73(13)
C14 Ca C4 C5 -111.11(11)
C1 Ca C4 C5 85.11(12)
C17 Ca C4 C5 168.83(10)
C18 Ca C4 C5 -179.9(2)
O Ca C4 C3 -148.26(11)
C16 Ca C4 C3 50.24(12)
C15 Ca C4 C3 79.91(11)
C2 Ca C4 C3 -25.28(11)
C14 Ca C4 C3 109.88(11)
C1 Ca C4 C3 -53.89(12)
C17 Ca C4 C3 29.82(15)
C5 Ca C4 C3 -139.01(17)
C18 Ca C4 C3 41.1(3)
O Ca C4 C9 101.66(14)
C16 Ca C4 C9 -59.84(15)
C15 Ca C4 C9 -30.17(15)
C3 Ca C4 C9 -110.08(18)
C2 Ca C4 C9 -135.36(16)
C14 Ca C4 C9 -0.20(15)
C1 Ca C4 C9 -163.97(16)
C17 Ca C4 C9 -80.26(16)
C5 Ca C4 C9 110.91(18)
C18 Ca C4 C9 -69.0(3)
C3 C4 C5 C6 -178.62(16)
C9 C4 C5 C6 5.0(2)
Ca C4 C5 C6 127.91(16)
C3 C4 C5 Ca 53.47(17)
C9 C4 C5 Ca -122.89(13)
O Ca C5 C4 171.44(11)
C16 Ca C5 C4 13.80(15)
C15 Ca C5 C4 46.59(13)
C3 Ca C5 C4 -24.05(10)
C2 Ca C5 C4 -53.91(11)
C14 Ca C5 C4 79.15(12)
C1 Ca C5 C4 -84.68(12)
C17 Ca C5 C4 -34.7(3)
C18 Ca C5 C4 179.92(17)
O Ca C5 C6 55.94(15)
C16 Ca C5 C6 -101.70(16)
C15 Ca C5 C6 -68.91(17)
C3 Ca C5 C6 -139.54(18)
C2 Ca C5 C6 -169.41(17)
C14 Ca C5 C6 -36.35(17)
C1 Ca C5 C6 159.82(17)
C17 Ca C5 C6 -150.2(2)
C4 Ca C5 C6 -115.5(2)
C18 Ca C5 C6 64.4(3)
C4 C5 C6 C7 -3.9(2)
Ca C5 C6 C7 89.58(17)
C5 C6 C7 C8 -45.92(19)
C5 C6 C7 C10 48.4(2)
C6 C7 C8 C9 82.56(15)
C10 C7 C8 C9 -28.03(13)
C5 C4 C9 C8 43.45(19)
C3 C4 C9 C8 -133.40(16)
Ca C4 C9 C8 -48.35(18)
C5 C4 C9 C10 -51.00(19)
C3 C4 C9 C10 132.16(16)
Ca C4 C9 C10 -142.79(11)
C7 C8 C9 C4 -82.19(15)
C7 C8 C9 C10 28.04(13)
C4 C9 C10 C11 -37.8(2)
C8 C9 C10 C11 -147.57(17)
C4 C9 C10 C12 -165.84(16)
C8 C9 C10 C12 84.36(17)
C4 C9 C10 C7 82.15(16)
C8 C9 C10 C7 -27.65(13)
C6 C7 C10 C11 39.9(2)
C8 C7 C10 C11 148.41(17)
C6 C7 C10 C12 167.90(17)
C8 C7 C10 C12 -83.61(18)
C6 C7 C10 C9 -80.71(15)
C8 C7 C10 C9 27.78(13)
O Ca C14 C15 161.80(12)
C16 Ca C14 C15 25.30(11)
C3 Ca C14 C15 -51.40(13)
C2 Ca C14 C15 -24.70(16)
C1 Ca C14 C15 -7.4(3)
C17 Ca C14 C15 55.63(11)
C4 Ca C14 C15 -83.03(12)
C5 Ca C14 C15 -112.34(11)
C18 Ca C14 C15 85.08(12)
Ca C14 C15 C16 -56.56(19)
Ca C14 C15 C26 117.68(16)
O Ca C15 C14 -21.63(14)
C16 Ca C15 C14 -136.78(18)
C3 Ca C15 C14 134.22(12)
C2 Ca C15 C14 162.24(12)
C1 Ca C15 C14 177.18(12)
C17 Ca C15 C14 -111.46(13)
C4 Ca C15 C14 103.99(12)
C5 Ca C15 C14 83.26(13)
C18 Ca C15 C14 -83.95(12)
O Ca C15 C16 115.15(11)
C3 Ca C15 C16 -89.00(11)
C2 Ca C15 C16 -60.98(12)
C14 Ca C15 C16 136.78(18)
C1 Ca C15 C16 -46.04(14)
C17 Ca C15 C16 25.32(10)
C4 Ca C15 C16 -119.23(11)
C5 Ca C15 C16 -139.96(10)
C18 Ca C15 C16 52.83(10)
O Ca C15 C26 -135.33(13)
C16 Ca C15 C26 109.51(19)
C3 Ca C15 C26 20.51(14)
C2 Ca C15 C26 48.53(15)
C14 Ca C15 C26 -113.71(19)
C1 Ca C15 C26 63.48(17)
C17 Ca C15 C26 134.84(16)
C4 Ca C15 C26 -9.72(15)
C5 Ca C15 C26 -30.45(16)
C18 Ca C15 C26 162.34(15)
C14 C15 C16 C17 -4.1(3)
C26 C15 C16 C17 -178.39(17)
Ca C15 C16 C17 -62.45(18)
C14 C15 C16 Ca 58.38(19)
C26 C15 C16 Ca -115.94(15)
O Ca C16 C15 -87.77(12)
C3 Ca C16 C15 92.89(11)
C2 Ca C16 C15 123.87(11)
C14 Ca C16 C15 -24.06(11)
C1 Ca C16 C15 146.93(11)
C17 Ca C16 C15 -135.73(16)
C4 Ca C16 C15 69.77(12)
C5 Ca C16 C15 62.59(14)
C18 Ca C16 C15 -112.56(12)
O Ca C16 C17 47.96(13)
C15 Ca C16 C17 135.73(16)
C3 Ca C16 C17 -131.38(11)
C2 Ca C16 C17 -100.40(11)
C14 Ca C16 C17 111.67(12)
C1 Ca C16 C17 -77.34(12)
C4 Ca C16 C17 -154.50(10)
C5 Ca C16 C17 -161.68(10)
C18 Ca C16 C17 23.17(10)
C15 C16 C17 C18 -1.2(3)
Ca C16 C17 C18 -62.18(19)
C15 C16 C17 C22 174.26(17)
Ca C16 C17 C22 113.29(13)
C15 C16 C17 Ca 60.98(17)
O Ca C17 C18 -6.85(12)
C16 Ca C17 C18 136.74(17)
C15 Ca C17 C18 111.22(13)
C3 Ca C17 C18 -169.06(11)
C2 Ca C17 C18 -141.30(12)
C14 Ca C17 C18 82.16(12)
C1 Ca C17 C18 -112.15(12)
C4 Ca C17 C18 175.00(11)
C5 Ca C17 C18 -159.6(2)
O Ca C17 C16 -143.58(10)
C15 Ca C17 C16 -25.51(10)
C3 Ca C17 C16 54.21(12)
C2 Ca C17 C16 81.96(11)
C14 Ca C17 C16 -54.58(11)
C1 Ca C17 C16 111.11(11)
C4 Ca C17 C16 38.26(14)
C5 Ca C17 C16 63.7(3)
C18 Ca C17 C16 -136.74(17)
O Ca C17 C22 107.19(12)
C16 Ca C17 C22 -109.22(17)
C15 Ca C17 C22 -134.74(15)
C3 Ca C17 C22 -55.02(14)
C2 Ca C17 C22 -27.26(14)
C14 Ca C17 C22 -163.81(14)
C1 Ca C17 C22 1.89(14)
C4 Ca C17 C22 -70.96(15)
C5 Ca C17 C22 -45.5(3)
C18 Ca C17 C22 114.04(18)
C16 C17 C18 C19 -178.26(17)
C22 C17 C18 C19 6.2(2)
Ca C17 C18 C19 125.01(16)
C16 C17 C18 Ca 56.73(17)
C22 C17 C18 Ca -118.79(14)
O Ca C18 C17 173.32(12)
C16 Ca C18 C17 -25.76(10)
C15 Ca C18 C17 -56.35(11)
C3 Ca C18 C17 15.70(16)
C2 Ca C18 C17 44.58(13)
C14 Ca C18 C17 -87.93(12)
C1 Ca C18 C17 75.26(12)
C4 Ca C18 C17 -15.5(3)
C5 Ca C18 C17 164.72(17)
O Ca C18 C19 60.72(16)
C16 Ca C18 C19 -138.37(19)
C15 Ca C18 C19 -168.96(18)
C3 Ca C18 C19 -96.91(18)
C2 Ca C18 C19 -68.02(18)
C14 Ca C18 C19 159.47(18)
C1 Ca C18 C19 -37.35(18)
C17 Ca C18 C19 -112.6(2)
C4 Ca C18 C19 -128.1(2)
C5 Ca C18 C19 52.1(3)
C17 C18 C19 C20 -4.6(2)
Ca C18 C19 C20 82.47(19)
C18 C19 C20 C21 -46.3(2)
C18 C19 C20 C23 48.3(2)
C19 C20 C21 C22 83.86(16)
C23 C20 C21 C22 -28.42(13)
C18 C17 C22 C21 42.2(2)
C16 C17 C22 C21 -133.94(15)
Ca C17 C22 C21 -53.64(16)
C18 C17 C22 C23 -50.9(2)
C16 C17 C22 C23 132.93(16)
Ca C17 C22 C23 -146.76(11)
C20 C21 C22 C17 -81.53(15)
C20 C21 C22 C23 28.28(13)
C19 C20 C23 C24 40.0(2)
C21 C20 C23 C24 148.45(16)
C19 C20 C23 C25 168.42(16)
C21 C20 C23 C25 -83.12(16)
C19 C20 C23 C22 -80.16(16)
C21 C20 C23 C22 28.29(13)
C17 C22 C23 C24 -40.1(2)
C21 C22 C23 C24 -148.31(18)
C17 C22 C23 C25 -168.11(15)
C21 C22 C23 C25 83.64(17)
C17 C22 C23 C20 80.19(15)
C21 C22 C23 C20 -28.07(13)
C30 O C27 C28 -0.2(2)
Ca O C27 C28 161.00(14)
O C27 C28 C29 22.8(2)
C27 C28 C29 C30 -35.6(2)
C27 O C30 C29 -22.6(2)
Ca O C30 C29 179.82(14)
C28 C29 C30 O 35.8(3)
